data_7206938
loop_
_publ_author_name
'Wang, Yan'
'Peng, Yu'
'Xiao, Li-Na'
'Hu, Yang-Yang'
'Wang, La-Mei'
'Gao, Zhong-Min'
'Wang, Tie-Gang'
'Wu, Feng-Qing'
'Cui, Xiao-Bing'
'Xu, Ji-Qing'

_publ_section_title
;
 New compounds constructed from polyoxometalates and transition metal
 coordination complexes with lower positive charge
;
_journal_issue 3
_journal_name_full CrystEngComm
_journal_page_first 1049
_journal_paper_doi 10.1039/c1ce05633f
_journal_volume 14
_journal_year 2012
_chemical_formula_sum 'C100 H80 B Cu5 N20 O40 W12'
_chemical_formula_weight 4736.55
_chemical_name_systematic
;
?
;
_space_group_IT_number 33
_symmetry_cell_setting orthorhombic
_symmetry_space_group_name_Hall 'P 2c -2n'
_symmetry_space_group_name_H-M 'P n a 21'
_atom_sites_solution_hydrogens geom
_atom_sites_solution_primary direct
_atom_sites_solution_secondary difmap
_audit_creation_method SHELXL-97
_cell_angle_alpha 90.00
_cell_angle_beta 90.00
_cell_angle_gamma 90.00
_cell_formula_units_Z 4
_cell_length_a 28.117(2)
_cell_length_b 21.4312(16)
_cell_length_c 19.6445(14)
_cell_measurement_temperature 296(2)
_cell_volume 11837.4(15)
_computing_structure_refinement 'SHELXL-97 (Sheldrick, 1997)'
_computing_structure_solution 'SHELXS-97 (Sheldrick, 1990)'
_diffrn_ambient_temperature 296(2)
_diffrn_measured_fraction_theta_full 0.998
_diffrn_measured_fraction_theta_max 0.998
_diffrn_radiation_monochromator graphite
_diffrn_radiation_source 'fine-focus sealed tube'
_diffrn_radiation_type MoK\a
_diffrn_radiation_wavelength 0.71073
_diffrn_reflns_av_R_equivalents 0.0661
_diffrn_reflns_av_sigmaI/netI 0.0815
_diffrn_reflns_limit_h_max 34
_diffrn_reflns_limit_h_min -32
_diffrn_reflns_limit_k_max 25
_diffrn_reflns_limit_k_min -26
_diffrn_reflns_limit_l_max 24
_diffrn_reflns_limit_l_min -23
_diffrn_reflns_number 63827
_diffrn_reflns_theta_full 26.09
_diffrn_reflns_theta_max 26.09
_diffrn_reflns_theta_min 1.19
_exptl_absorpt_coefficient_mu 12.570
_exptl_absorpt_correction_T_max 0.7695
_exptl_absorpt_correction_T_min 0.0930
_exptl_absorpt_correction_type empirical
_exptl_crystal_colour black
_exptl_crystal_density_diffrn 2.658
_exptl_crystal_density_method 'not measured'
_exptl_crystal_description block
_exptl_crystal_F_000 8712
_exptl_crystal_size_max 0.36
_exptl_crystal_size_mid 0.24
_exptl_crystal_size_min 0.02
_refine_diff_density_max 1.543
_refine_diff_density_min -1.974
_refine_diff_density_rms 0.460
_refine_ls_abs_structure_details 'Flack H D (1983), Acta Cryst. A39, 876-881'
_refine_ls_abs_structure_Flack 0.284(12)
_refine_ls_extinction_method none
_refine_ls_goodness_of_fit_ref 0.999
_refine_ls_hydrogen_treatment constr
_refine_ls_matrix_type full
_refine_ls_number_parameters 1364
_refine_ls_number_reflns 21308
_refine_ls_number_restraints 104
_refine_ls_restrained_S_all 0.998
_refine_ls_R_factor_all 0.0857
_refine_ls_R_factor_gt 0.0453
_refine_ls_shift/su_max 0.056
_refine_ls_shift/su_mean 0.004
_refine_ls_structure_factor_coef Fsqd
_refine_ls_weighting_details 'calc w=1/[\s^2^(Fo^2^)+(0.0681P)^2^+0.0000P] where P=(Fo^2^+2Fc^2^)/3'
_refine_ls_weighting_scheme calc
_refine_ls_wR_factor_gt 0.1025
_refine_ls_wR_factor_ref 0.1340
_reflns_number_gt 14964
_reflns_number_total 21308
_reflns_threshold_expression >2sigma(I)
_cod_data_source_file c1ce05633f.txt
_cod_data_source_block k_2
_cod_depositor_comments
;
The following automatic conversions were performed:

'_symmetry_cell_setting' value 'Orthorhombic' changed to
'orthorhombic' according to
/home/saulius/struct/CIF-dictionaries/cif_core.dic dictionary named
'cif_core.dic' version 2.4.1 from 2010-06-29.

Automatic conversion script
Id: cif_fix_values 1715 2011-07-08 13:25:40Z adriana 
;
_cod_original_sg_symbol_H-M pna2(1)
_cod_database_code 7206938

loop_
_symmetry_equiv_pos_as_xyz
'x, y, z'
'-x, -y, z+1/2'
'x+1/2, -y+1/2, z'
'-x+1/2, y+1/2, z+1/2'

loop_
_atom_site_label
_atom_site_type_symbol
_atom_site_fract_x
_atom_site_fract_y
_atom_site_fract_z
_atom_site_U_iso_or_equiv
_atom_site_adp_type
_atom_site_occupancy
_atom_site_symmetry_multiplicity
_atom_site_calc_flag
_atom_site_refinement_flags
W1 W -0.55412(3) -0.28443(3) 0.88716(4) 0.03909(18) Uani 1 1 d .
W2 W -0.43690(3) -0.28038(4) 0.89087(4) 0.03970(18) Uani 1 1 d .
W3 W -0.43500(3) -0.12866(3) 0.69593(4) 0.04070(18) Uani 1 1 d .
W4 W -0.56349(3) -0.13950(3) 0.69799(5) 0.0478(2) Uani 1 1 d .
W5 W -0.55461(3) -0.25064(4) 0.58170(4) 0.0495(2) Uani 1 1 d .
W6 W -0.54335(3) -0.41241(3) 0.76665(5) 0.0503(2) Uani 1 1 d .
W7 W -0.49769(3) -0.15162(3) 0.85649(5) 0.04280(19) Uani 1 1 d .
W8 W -0.42550(3) -0.24471(4) 0.58645(4) 0.0470(2) Uani 1 1 d .
W9 W -0.42548(3) -0.40244(3) 0.76378(5) 0.0486(2) Uani 1 1 d .
W10 W -0.61481(3) -0.27626(4) 0.72454(5) 0.0526(2) Uani 1 1 d .
W11 W -0.48726(4) -0.39055(4) 0.62058(5) 0.0547(2) Uani 1 1 d .
W12 W -0.37001(3) -0.25204(4) 0.73464(5) 0.0503(2) Uani 1 1 d .
B1 B -0.4923(5) -0.2674(7) 0.7334(8) 0.008(2) Uani 1 1 d U
O3 O -0.4495(4) -0.2367(5) 0.7014(6) 0.034(2) Uani 1 1 d U
O6 O -0.5374(4) -0.2443(4) 0.7010(6) 0.032(2) Uani 1 1 d U
O10 O -0.4888(4) -0.3385(5) 0.7237(6) 0.032(2) Uani 1 1 d U
O21 O -0.4946(4) -0.2526(5) 0.8084(6) 0.029(2) Uani 1 1 d U
O1 O -0.4537(4) -0.1285(5) 0.7891(6) 0.045(3) Uani 1 1 d .
O2 O -0.4996(4) -0.1200(6) 0.6767(7) 0.047(3) Uani 1 1 d .
O4 O -0.4914(5) -0.2299(6) 0.5661(7) 0.050(4) Uani 1 1 d .
O5 O -0.5898(5) -0.3572(6) 0.7305(8) 0.057(4) Uani 1 1 d .
O7 O -0.5310(6) -0.4358(6) 0.6743(7) 0.062(4) Uani 1 1 d .
O8 O -0.3694(5) -0.2569(6) 0.6365(7) 0.056(4) Uani 1 1 d .
O9 O -0.4317(4) -0.3553(5) 0.8468(7) 0.044(3) Uani 1 1 d .
O11 O -0.6174(5) -0.1861(6) 0.7174(7) 0.056(4) Uani 1 1 d .
O12 O -0.4410(5) -0.3296(6) 0.5918(7) 0.059(4) Uani 1 1 d .
O13 O -0.3930(4) -0.2501(6) 0.8246(7) 0.049(3) Uani 1 1 d .
O14 O -0.4022(6) -0.2433(7) 0.5072(8) 0.066(4) Uani 1 1 d .
O15 O -0.4514(4) -0.1925(6) 0.9071(6) 0.042(3) Uani 1 1 d .
O16 O -0.5453(5) -0.1367(5) 0.7899(7) 0.048(3) Uani 1 1 d .
O17 O -0.5006(5) -0.0848(7) 0.9040(7) 0.063(4) Uani 1 1 d .
O18 O -0.5456(4) -0.1981(6) 0.9055(7) 0.046(3) Uani 1 1 d .
O19 O -0.4220(5) -0.1561(6) 0.6069(7) 0.049(3) Uani 1 1 d .
O20 O -0.4952(4) -0.3011(6) 0.9338(6) 0.040(3) Uani 1 1 d .
O22 O -0.4162(5) -0.0530(6) 0.6887(8) 0.058(4) Uani 1 1 d .
O23 O -0.3757(4) -0.1641(5) 0.7270(7) 0.053(3) Uani 1 1 d .
O24 O -0.5750(6) -0.2506(7) 0.5004(8) 0.071(5) Uani 1 1 d .
O25 O -0.5970(4) -0.2669(6) 0.8183(8) 0.055(4) Uani 1 1 d .
O26 O -0.5927(5) -0.3020(6) 0.9518(7) 0.055(4) Uani 1 1 d .
O27 O -0.5471(4) -0.3632(5) 0.8457(7) 0.049(3) Uani 1 1 d .
O28 O -0.5337(5) -0.3350(6) 0.5909(7) 0.059(4) Uani 1 1 d .
O29 O -0.4815(7) -0.4384(7) 0.5534(8) 0.079(5) Uani 1 1 d .
O30 O -0.5890(6) -0.0677(6) 0.6892(10) 0.082(5) Uani 1 1 d .
O31 O -0.4364(5) -0.4291(5) 0.6717(7) 0.059(4) Uani 1 1 d .
O32 O -0.6119(5) -0.2784(7) 0.6284(8) 0.069(5) Uani 1 1 d .
O33 O -0.3858(6) -0.4568(7) 0.7858(8) 0.073(5) Uani 1 1 d .
O34 O -0.6742(5) -0.2902(7) 0.7355(9) 0.073(5) Uani 1 1 d .
O35 O -0.3852(4) -0.3397(6) 0.7328(7) 0.050(3) Uani 1 1 d .
O36 O -0.5707(5) -0.1673(6) 0.6059(7) 0.056(4) Uani 1 1 d .
O37 O -0.4839(5) -0.4459(6) 0.7879(7) 0.054(4) Uani 1 1 d .
O38 O -0.4012(5) -0.2910(7) 0.9575(7) 0.058(4) Uani 1 1 d .
O39 O -0.5785(5) -0.4744(6) 0.7899(8) 0.061(4) Uani 1 1 d .
O40 O -0.3114(5) -0.2546(7) 0.7491(9) 0.070(4) Uani 1 1 d .
Cu1 Cu -0.00275(11) -0.26809(13) 0.2402(2) 0.0768(9) Uani 1 1 d .
C1 C -0.0367(6) -0.1944(5) 0.1152(7) 0.079(8) Uani 1 1 d G
H1A H -0.0413 -0.2317 0.0921 0.095 Uiso 1 1 calc R
C2 C -0.0420(8) -0.1379(7) 0.0812(6) 0.127(15) Uani 1 1 d G
H2A H -0.0501 -0.1375 0.0353 0.152 Uiso 1 1 calc R
C3 C -0.0350(8) -0.0820(5) 0.1158(7) 0.117(14) Uani 1 1 d G
H3A H -0.0385 -0.0443 0.0930 0.141 Uiso 1 1 calc R
C4 C -0.0228(7) -0.0827(4) 0.1843(7) 0.079(8) Uani 1 1 d G
H4A H -0.0181 -0.0453 0.2075 0.094 Uiso 1 1 calc R
C5 C -0.0175(6) -0.1391(6) 0.2183(5) 0.056(5) Uani 1 1 d G
N1 N -0.0245(5) -0.1950(4) 0.1838(7) 0.061(5) Uani 1 1 d G
C6 C -0.0016(5) -0.1423(6) 0.2861(6) 0.056(6) Uani 1 1 d G
C7 C -0.0007(6) -0.0922(5) 0.3309(7) 0.076(8) Uani 1 1 d G
H7A H -0.0105 -0.0529 0.3164 0.092 Uiso 1 1 calc R
C8 C 0.0149(6) -0.1006(6) 0.3974(7) 0.075(8) Uani 1 1 d G
H8A H 0.0155 -0.0671 0.4274 0.090 Uiso 1 1 calc R
C9 C 0.0297(6) -0.1593(8) 0.4190(6) 0.077(7) Uani 1 1 d G
H9A H 0.0401 -0.1649 0.4635 0.093 Uiso 1 1 calc R
C10 C 0.0288(5) -0.2094(6) 0.3742(7) 0.073(7) Uani 1 1 d G
H10A H 0.0386 -0.2487 0.3887 0.088 Uiso 1 1 calc R
N2 N 0.0132(5) -0.2010(5) 0.3077(7) 0.063(5) Uani 1 1 d G
C11 C 0.0428(7) -0.3279(8) 0.1115(11) 0.110(11) Uani 1 1 d G
H11A H 0.0532 -0.2887 0.0977 0.131 Uiso 1 1 calc R
C12 C 0.0481(7) -0.3789(12) 0.0685(8) 0.111(11) Uani 1 1 d G
H12A H 0.0621 -0.3739 0.0260 0.133 Uiso 1 1 calc R
C13 C 0.0325(7) -0.4375(10) 0.0891(10) 0.111(12) Uani 1 1 d G
H13A H 0.0361 -0.4717 0.0603 0.133 Uiso 1 1 calc R
C14 C 0.0115(6) -0.4450(5) 0.1526(11) 0.088(10) Uani 1 1 d G
H14A H 0.0011 -0.4842 0.1664 0.106 Uiso 1 1 calc R
C15 C 0.0062(5) -0.3940(6) 0.1956(8) 0.067(7) Uani 1 1 d G
N3 N 0.0218(6) -0.3354(5) 0.1750(10) 0.087(7) Uani 1 1 d G
C16 C -0.0174(5) -0.3984(7) 0.2632(8) 0.073(8) Uani 1 1 d G
C17 C -0.0253(6) -0.4543(5) 0.2972(11) 0.101(11) Uani 1 1 d G
H17A H -0.0168 -0.4919 0.2769 0.121 Uiso 1 1 calc R
C18 C -0.0460(6) -0.4540(7) 0.3615(11) 0.112(12) Uani 1 1 d G
H18A H -0.0513 -0.4914 0.3842 0.135 Uiso 1 1 calc R
C19 C -0.0587(6) -0.3978(9) 0.3918(8) 0.085(8) Uani 1 1 d G
H19A H -0.0725 -0.3976 0.4348 0.102 Uiso 1 1 calc R
C20 C -0.0508(6) -0.3419(7) 0.3578(9) 0.095(9) Uani 1 1 d G
H20A H -0.0593 -0.3043 0.3780 0.114 Uiso 1 1 calc R
N4 N -0.0301(5) -0.3421(5) 0.2935(9) 0.080(7) Uani 1 1 d G
Cu2 Cu -0.30579(11) -0.24235(12) 0.18966(17) 0.0684(8) Uani 1 1 d .
C21 C -0.2087(6) -0.2523(5) 0.1213(9) 0.089(9) Uani 1 1 d G
H21A H -0.2087 -0.2947 0.1316 0.107 Uiso 1 1 calc R
C22 C -0.1710(5) -0.2263(8) 0.0855(11) 0.117(12) Uani 1 1 d GU
H22A H -0.1456 -0.2513 0.0720 0.141 Uiso 1 1 calc R
C23 C -0.1711(5) -0.1630(8) 0.0701(10) 0.103(9) Uani 1 1 d GU
H23A H -0.1458 -0.1456 0.0462 0.124 Uiso 1 1 calc R
C24 C -0.2090(6) -0.1258(5) 0.0904(9) 0.094(9) Uani 1 1 d GU
H24A H -0.2090 -0.0834 0.0801 0.112 Uiso 1 1 calc R
C25 C -0.2467(5) -0.1518(5) 0.1261(8) 0.061(6) Uani 1 1 d G
N5 N -0.2466(4) -0.2151(5) 0.1416(7) 0.053(4) Uani 1 1 d G
C26 C -0.2830(4) -0.1178(6) 0.1498(7) 0.055(6) Uani 1 1 d G
C27 C -0.2862(5) -0.0535(6) 0.1418(8) 0.074(8) Uani 1 1 d G
H27A H -0.2619 -0.0318 0.1199 0.089 Uiso 1 1 calc R
C28 C -0.3255(6) -0.0215(4) 0.1667(9) 0.086(9) Uani 1 1 d G
H28A H -0.3276 0.0216 0.1613 0.103 Uiso 1 1 calc R
C29 C -0.3617(5) -0.0538(6) 0.1995(9) 0.081(8) Uani 1 1 d G
H29A H -0.3881 -0.0324 0.2161 0.097 Uiso 1 1 calc R
C30 C -0.3586(4) -0.1181(7) 0.2074(8) 0.092(9) Uani 1 1 d G
H30A H -0.3828 -0.1397 0.2294 0.111 Uiso 1 1 calc R
N6 N -0.3193(5) -0.1501(4) 0.1826(7) 0.054(4) Uani 1 1 d G
C31 C -0.3688(5) -0.3241(6) 0.1049(7) 0.064(7) Uani 1 1 d G
H31A H -0.3622 -0.2984 0.0679 0.077 Uiso 1 1 calc R
C32 C -0.3971(6) -0.3767(8) 0.0964(8) 0.117(11) Uani 1 1 d G
H32A H -0.4094 -0.3862 0.0537 0.140 Uiso 1 1 calc R
C33 C -0.4068(5) -0.4151(6) 0.1516(10) 0.094(10) Uani 1 1 d G
H33A H -0.4257 -0.4504 0.1460 0.113 Uiso 1 1 calc R
C34 C -0.3883(6) -0.4009(6) 0.2154(9) 0.082(8) Uani 1 1 d G
H34A H -0.3949 -0.4266 0.2524 0.098 Uiso 1 1 calc R
C35 C -0.3600(5) -0.3483(7) 0.2239(7) 0.070(7) Uani 1 1 d G
N7 N -0.3503(4) -0.3099(5) 0.1686(8) 0.059(5) Uani 1 1 d G
C36 C -0.3453(6) -0.3304(7) 0.2864(7) 0.064(7) Uani 1 1 d G
C37 C -0.3583(6) -0.3571(7) 0.3481(10) 0.096(10) Uani 1 1 d G
H37A H -0.3787 -0.3913 0.3488 0.115 Uiso 1 1 calc R
C38 C -0.3410(7) -0.3327(9) 0.4088(7) 0.102(10) Uani 1 1 d GU
H38A H -0.3498 -0.3505 0.4500 0.122 Uiso 1 1 calc R
C39 C -0.3106(7) -0.2815(9) 0.4077(7) 0.100(10) Uani 1 1 d GU
H39A H -0.2990 -0.2652 0.4483 0.120 Uiso 1 1 calc R
C40 C -0.2975(5) -0.2548(7) 0.3460(10) 0.091(9) Uani 1 1 d G
H40A H -0.2772 -0.2206 0.3453 0.109 Uiso 1 1 calc R
N8 N -0.3149(5) -0.2793(6) 0.2853(7) 0.079(7) Uani 1 1 d G
Cu3 Cu -0.27370(14) -0.08862(17) 0.3785(2) 0.1058(13) Uani 1 1 d D
C41 C -0.2892(6) -0.1212(9) 0.5297(8) 0.116(11) Uani 1 1 d GU
H41A H -0.3182 -0.1003 0.5276 0.140 Uiso 1 1 calc R
C42 C -0.2741(9) -0.1475(11) 0.5907(5) 0.181(16) Uani 1 1 d GU
H42A H -0.2930 -0.1442 0.6294 0.217 Uiso 1 1 calc R
C43 C -0.2308(9) -0.1787(11) 0.5938(8) 0.143(13) Uani 1 1 d GU
H43A H -0.2207 -0.1963 0.6346 0.171 Uiso 1 1 calc R
C44 C -0.2027(6) -0.1836(9) 0.5359(11) 0.145(13) Uani 1 1 d GU
H44A H -0.1737 -0.2045 0.5380 0.174 Uiso 1 1 calc R
C45 C -0.2178(6) -0.1574(8) 0.4749(8) 0.132(17) Uani 1 1 d G
N9 N -0.2610(6) -0.1262(8) 0.4718(5) 0.102(8) Uani 1 1 d GDU
C46 C -0.1892(8) -0.1606(10) 0.4056(10) 0.139(14) Uani 1 1 d GU
C47 C -0.1435(8) -0.1843(10) 0.3982(12) 0.114(10) Uani 1 1 d GU
H47A H -0.1280 -0.2021 0.4353 0.136 Uiso 1 1 calc R
C48 C -0.1208(6) -0.1814(10) 0.3354(16) 0.148(15) Uani 1 1 d G
H48A H -0.0902 -0.1973 0.3304 0.178 Uiso 1 1 calc R
C49 C -0.1439(10) -0.1548(12) 0.2799(11) 0.164(16) Uani 1 1 d GU
H49A H -0.1287 -0.1529 0.2379 0.197 Uiso 1 1 calc R
C50 C -0.1896(10) -0.1311(10) 0.2873(11) 0.176(17) Uani 1 1 d GU
H50A H -0.2051 -0.1133 0.2502 0.211 Uiso 1 1 calc R
N10 N -0.2123(6) -0.1340(8) 0.3501(14) 0.118(10) Uani 1 1 d G
C51 C -0.2389(5) 0.0352(9) 0.3096(10) 0.122(11) Uani 1 1 d GU
H51A H -0.2079 0.0199 0.3077 0.147 Uiso 1 1 calc R
C52 C -0.2492(7) 0.0940(9) 0.2836(11) 0.126(13) Uani 1 1 d GU
H52A H -0.2251 0.1180 0.2643 0.152 Uiso 1 1 calc R
C53 C -0.2954(8) 0.1169(6) 0.2865(10) 0.126(13) Uani 1 1 d GU
H53A H -0.3022 0.1563 0.2690 0.151 Uiso 1 1 calc R
C54 C -0.3313(6) 0.0811(7) 0.3153(10) 0.093(9) Uani 1 1 d G
H54A H -0.3622 0.0964 0.3172 0.111 Uiso 1 1 calc R
C55 C -0.3210(5) 0.0223(7) 0.3414(8) 0.075(8) Uani 1 1 d G
N11 N -0.2748(6) -0.0006(6) 0.3385(8) 0.094(8) Uani 1 1 d G
C56 C -0.3584(6) -0.0171(7) 0.3695(8) 0.085(9) Uani 1 1 d G
C57 C -0.4032(7) 0.0043(6) 0.3879(10) 0.105(10) Uani 1 1 d GU
H57A H -0.4112 0.0460 0.3813 0.126 Uiso 1 1 calc R
C58 C -0.4361(6) -0.0366(9) 0.4162(11) 0.116(11) Uani 1 1 d GU
H58A H -0.4661 -0.0222 0.4285 0.139 Uiso 1 1 calc R
C59 C -0.4242(7) -0.0988(8) 0.4261(10) 0.116(13) Uani 1 1 d G
H59A H -0.4462 -0.1262 0.4451 0.139 Uiso 1 1 calc R
C60 C -0.3793(7) -0.1203(6) 0.4077(9) 0.097(10) Uani 1 1 d G
H60A H -0.3713 -0.1619 0.4144 0.117 Uiso 1 1 calc R
N12 N -0.3464(6) -0.0794(8) 0.3794(8) 0.092(7) Uani 1 1 d G
Cu4 Cu -0.26410(11) -0.43177(15) 0.03842(18) 0.0809(10) Uani 1 1 d D
C71 C -0.2616(6) -0.4538(8) 0.1922(6) 0.161(19) Uani 1 1 d G
H71A H -0.2407 -0.4203 0.1956 0.193 Uiso 1 1 calc R
C72 C -0.2704(8) -0.4911(11) 0.2487(5) 0.143(16) Uani 1 1 d G
H72A H -0.2554 -0.4825 0.2899 0.172 Uiso 1 1 calc R
C73 C -0.3016(8) -0.5411(10) 0.2437(8) 0.165(18) Uani 1 1 d G
H73A H -0.3075 -0.5661 0.2815 0.198 Uiso 1 1 calc R
C74 C -0.3240(7) -0.5539(7) 0.1821(11) 0.105(11) Uani 1 1 d G
H74A H -0.3449 -0.5874 0.1788 0.127 Uiso 1 1 calc R
C75 C -0.3152(5) -0.5166(8) 0.1257(6) 0.078(8) Uani 1 1 d G
N15 N -0.2840(5) -0.4666(7) 0.1307(4) 0.074(6) Uani 1 1 d GD
C76 C -0.3389(6) -0.5218(8) 0.0609(7) 0.081(8) Uani 1 1 d G
C77 C -0.3798(6) -0.5573(8) 0.0515(9) 0.086(9) Uani 1 1 d G
H77A H -0.3918 -0.5810 0.0872 0.103 Uiso 1 1 calc R
C78 C -0.4027(5) -0.5572(9) -0.0112(10) 0.112(11) Uani 1 1 d G
H78A H -0.4301 -0.5809 -0.0175 0.135 Uiso 1 1 calc R
C79 C -0.3847(7) -0.5217(10) -0.0645(8) 0.125(14) Uani 1 1 d G
H79A H -0.4001 -0.5216 -0.1065 0.150 Uiso 1 1 calc R
C80 C -0.3438(7) -0.4862(8) -0.0551(8) 0.098(10) Uani 1 1 d G
H80A H -0.3318 -0.4625 -0.0908 0.117 Uiso 1 1 calc R
N16 N -0.3209(5) -0.4863(7) 0.0076(9) 0.083(6) Uani 1 1 d G
C81 C -0.1574(6) -0.4655(6) 0.0713(7) 0.083(8) Uani 1 1 d G
H81A H -0.1680 -0.4998 0.0963 0.100 Uiso 1 1 calc R
C82 C -0.1093(5) -0.4506(8) 0.0703(8) 0.086(8) Uani 1 1 d G
H82A H -0.0877 -0.4748 0.0945 0.103 Uiso 1 1 calc R
C83 C -0.0935(3) -0.3995(8) 0.0330(9) 0.097(9) Uani 1 1 d G
H83A H -0.0614 -0.3895 0.0323 0.117 Uiso 1 1 calc R
C84 C -0.1259(5) -0.3633(6) -0.0031(8) 0.068(7) Uani 1 1 d G
H84A H -0.1153 -0.3291 -0.0280 0.082 Uiso 1 1 calc R
C85 C -0.1740(4) -0.3782(6) -0.0020(7) 0.056(6) Uani 1 1 d G
N17 N -0.1897(4) -0.4294(6) 0.0352(7) 0.061(5) Uani 1 1 d G
C86 C -0.2074(4) -0.3381(6) -0.0324(8) 0.057(6) Uani 1 1 d G
C87 C -0.1967(4) -0.2891(7) -0.0761(8) 0.081(8) Uani 1 1 d GU
H87A H -0.1651 -0.2789 -0.0849 0.097 Uiso 1 1 calc R
C88 C -0.2331(6) -0.2554(6) -0.1067(8) 0.104(10) Uani 1 1 d GU
H88A H -0.2259 -0.2227 -0.1360 0.125 Uiso 1 1 calc R
C89 C -0.2803(5) -0.2707(7) -0.0936(8) 0.084(8) Uani 1 1 d GU
H89A H -0.3046 -0.2482 -0.1141 0.100 Uiso 1 1 calc R
C90 C -0.2910(4) -0.3197(7) -0.0499(9) 0.084(8) Uani 1 1 d GU
H90A H -0.3226 -0.3300 -0.0411 0.101 Uiso 1 1 calc R
N18 N -0.2546(5) -0.3534(6) -0.0192(7) 0.071(6) Uani 1 1 d G
Cu5 Cu -0.22655(19) -0.4430(2) 0.4456(3) 0.157(2) Uani 1 1 d D
C91 C -0.1977(6) -0.3604(9) 0.5695(9) 0.152(17) Uani 1 1 d G
H91A H -0.1662 -0.3593 0.5554 0.182 Uiso 1 1 calc R
C92 C -0.2128(9) -0.3226(9) 0.6227(11) 0.19(2) Uani 1 1 d GU
H92A H -0.1913 -0.2961 0.6443 0.226 Uiso 1 1 calc R
C93 C -0.2600(10) -0.3242(11) 0.6438(9) 0.21(3) Uani 1 1 d GU
H93A H -0.2701 -0.2989 0.6794 0.247 Uiso 1 1 calc R
C94 C -0.2921(7) -0.3636(11) 0.6116(10) 0.139(17) Uani 1 1 d G
H94A H -0.3237 -0.3647 0.6257 0.167 Uiso 1 1 calc R
C95 C -0.2771(6) -0.4015(8) 0.5583(9) 0.079(8) Uani 1 1 d G
N19 N -0.2299(6) -0.3999(8) 0.5373(5) 0.093(7) Uani 1 1 d GD
C96 C -0.3097(6) -0.4429(8) 0.5224(8) 0.078(8) Uani 1 1 d G
C97 C -0.3567(6) -0.4568(10) 0.5383(11) 0.113(11) Uani 1 1 d G
H97A H -0.3710 -0.4385 0.5760 0.136 Uiso 1 1 calc R
C98 C -0.3823(5) -0.4980(12) 0.4979(16) 0.18(2) Uani 1 1 d G
H98A H -0.4138 -0.5073 0.5085 0.215 Uiso 1 1 calc R
C99 C -0.3609(10) -0.5254(11) 0.4415(13) 0.17(2) Uani 1 1 d G
H99A H -0.3781 -0.5531 0.4144 0.207 Uiso 1 1 calc R
C100 C -0.3139(10) -0.5116(11) 0.4256(9) 0.19(2) Uani 1 1 d GU
H10B H -0.2996 -0.5299 0.3879 0.227 Uiso 1 1 calc R
N20 N -0.2883(6) -0.4703(9) 0.4660(9) 0.106(9) Uani 1 1 d GU
C101 C -0.1844(8) -0.5677(10) 0.4680(8) 0.17(2) Uani 1 1 d G
H10C H -0.1977 -0.5684 0.5113 0.199 Uiso 1 1 calc R
C102 C -0.1620(9) -0.6205(7) 0.4422(10) 0.113(11) Uani 1 1 d G
H10D H -0.1603 -0.6566 0.4684 0.135 Uiso 1 1 calc R
C103 C -0.1422(8) -0.6193(7) 0.3774(10) 0.109(11) Uani 1 1 d G
H10E H -0.1273 -0.6547 0.3602 0.131 Uiso 1 1 calc R
C104 C -0.1448(7) -0.5654(8) 0.3383(8) 0.099(10) Uani 1 1 d G
H10F H -0.1315 -0.5646 0.2950 0.118 Uiso 1 1 calc R
C105 C -0.1672(7) -0.5126(7) 0.3640(9) 0.075(7) Uani 1 1 d G
N21 N -0.1870(7) -0.5137(7) 0.4288(9) 0.128(11) Uani 1 1 d G
C106 C -0.1690(5) -0.4564(6) 0.3330(8) 0.068(7) Uani 1 1 d G
C107 C -0.1452(5) -0.4413(7) 0.2733(8) 0.073(7) Uani 1 1 d G
H10G H -0.1275 -0.4715 0.2505 0.088 Uiso 1 1 calc R
C108 C -0.1477(6) -0.3810(8) 0.2475(8) 0.084(8) Uani 1 1 d G
H10H H -0.1317 -0.3709 0.2075 0.101 Uiso 1 1 calc R
C109 C -0.1741(7) -0.3358(6) 0.2814(11) 0.105(11) Uani 1 1 d G
H10I H -0.1757 -0.2955 0.2642 0.126 Uiso 1 1 calc R
C110 C -0.1979(6) -0.3509(7) 0.3412(10) 0.129(15) Uani 1 1 d G
H11B H -0.2155 -0.3207 0.3639 0.155 Uiso 1 1 calc R
N22 N -0.1954(5) -0.4112(8) 0.3670(8) 0.097(8) Uani 1 1 d G

loop_
_atom_site_aniso_label
_atom_site_aniso_U_11
_atom_site_aniso_U_22
_atom_site_aniso_U_33
_atom_site_aniso_U_23
_atom_site_aniso_U_13
_atom_site_aniso_U_12
W1 0.0357(4) 0.0410(4) 0.0406(5) 0.0003(3) 0.0045(4) 0.0029(3)
W2 0.0363(4) 0.0453(4) 0.0375(5) 0.0028(4) -0.0047(4) 0.0033(3)
W3 0.0485(4) 0.0305(4) 0.0431(5) 0.0018(4) -0.0045(4) -0.0066(3)
W4 0.0467(4) 0.0356(4) 0.0611(6) 0.0007(4) -0.0095(4) 0.0144(3)
W5 0.0597(5) 0.0461(5) 0.0429(5) -0.0001(4) -0.0190(4) -0.0070(4)
W6 0.0655(6) 0.0294(4) 0.0560(5) -0.0002(4) -0.0002(5) -0.0110(4)
W7 0.0558(5) 0.0314(4) 0.0412(4) -0.0091(3) -0.0002(4) 0.0038(3)
W8 0.0587(5) 0.0444(4) 0.0378(5) -0.0007(4) 0.0081(4) 0.0037(4)
W9 0.0593(5) 0.0357(4) 0.0507(5) 0.0073(4) 0.0089(4) 0.0192(4)
W10 0.0341(4) 0.0587(5) 0.0651(6) 0.0031(5) -0.0130(4) -0.0054(4)
W11 0.0948(7) 0.0295(4) 0.0397(5) -0.0094(4) 0.0017(5) -0.0003(4)
W12 0.0308(4) 0.0640(5) 0.0559(5) 0.0138(4) 0.0023(4) 0.0043(3)
B1 0.008(2) 0.008(2) 0.008(2) -0.0003(10) -0.0004(10) 0.0002(10)
O3 0.033(5) 0.033(5) 0.037(6) 0.004(5) 0.001(5) 0.004(4)
O6 0.031(5) 0.025(5) 0.038(6) -0.004(4) -0.003(5) -0.001(4)
O10 0.037(5) 0.025(5) 0.033(6) 0.000(4) -0.004(5) 0.004(4)
O21 0.033(5) 0.033(5) 0.021(5) -0.005(4) -0.007(4) 0.005(4)
O1 0.055(8) 0.038(7) 0.041(8) -0.013(6) -0.009(6) -0.002(6)
O2 0.064(9) 0.042(8) 0.036(8) -0.004(6) -0.011(7) 0.007(6)
O4 0.062(9) 0.044(8) 0.044(9) 0.004(6) -0.010(7) -0.002(6)
O5 0.060(9) 0.052(8) 0.058(9) 0.006(7) -0.019(8) -0.016(6)
O7 0.090(11) 0.044(8) 0.052(9) 0.002(7) 0.002(8) -0.023(8)
O8 0.047(8) 0.076(10) 0.045(9) 0.009(7) 0.007(7) 0.009(7)
O9 0.034(7) 0.039(7) 0.058(9) 0.016(6) 0.000(6) -0.004(5)
O11 0.053(8) 0.053(8) 0.062(10) 0.012(7) -0.010(7) 0.001(6)
O12 0.080(10) 0.056(9) 0.043(9) -0.021(7) 0.000(8) 0.017(7)
O13 0.029(7) 0.059(8) 0.059(9) -0.003(7) 0.009(6) 0.011(6)
O14 0.092(12) 0.060(9) 0.046(9) -0.012(7) 0.020(9) 0.012(8)
O15 0.033(7) 0.046(7) 0.046(8) 0.001(6) -0.005(6) 0.002(5)
O16 0.066(9) 0.029(7) 0.049(8) 0.002(6) 0.002(7) 0.015(6)
O17 0.100(12) 0.049(9) 0.040(9) -0.008(7) 0.005(8) -0.009(7)
O18 0.045(7) 0.040(7) 0.053(9) -0.003(6) 0.015(7) 0.006(6)
O19 0.056(8) 0.036(7) 0.055(9) -0.001(6) -0.005(7) -0.009(6)
O20 0.050(8) 0.035(7) 0.034(7) -0.005(5) -0.003(6) 0.003(5)
O22 0.068(9) 0.043(7) 0.063(10) 0.012(7) -0.004(8) -0.021(6)
O23 0.056(8) 0.047(8) 0.056(9) 0.016(7) -0.008(7) -0.010(6)
O24 0.076(11) 0.083(11) 0.052(10) 0.014(8) -0.020(9) -0.010(8)
O25 0.030(7) 0.064(9) 0.072(10) 0.014(7) -0.011(7) 0.009(6)
O26 0.054(8) 0.069(9) 0.042(8) 0.009(7) 0.022(7) 0.010(7)
O27 0.049(8) 0.043(7) 0.057(9) 0.013(6) -0.001(7) -0.004(6)
O28 0.080(11) 0.041(8) 0.056(10) -0.009(7) -0.013(8) -0.010(7)
O29 0.156(17) 0.040(8) 0.041(9) -0.004(7) 0.013(10) -0.010(9)
O30 0.089(12) 0.049(9) 0.107(14) 0.006(9) -0.003(11) 0.026(8)
O31 0.084(10) 0.029(7) 0.063(10) -0.014(6) 0.017(8) 0.013(7)
O32 0.056(10) 0.069(10) 0.084(12) 0.021(9) -0.023(9) -0.014(7)
O33 0.087(11) 0.064(10) 0.069(11) 0.032(8) 0.019(9) 0.038(8)
O34 0.052(9) 0.074(11) 0.094(13) -0.001(9) -0.012(9) 0.000(7)
O35 0.044(7) 0.052(8) 0.056(9) 0.015(7) 0.008(7) 0.014(6)
O36 0.063(9) 0.052(8) 0.054(10) -0.009(7) -0.001(8) -0.005(7)
O37 0.080(10) 0.035(7) 0.047(9) 0.011(6) 0.003(7) 0.011(7)
O38 0.052(9) 0.076(10) 0.046(9) 0.009(7) -0.018(7) -0.003(7)
O39 0.066(9) 0.047(8) 0.072(11) 0.001(7) -0.009(8) -0.025(7)
O40 0.037(7) 0.097(12) 0.075(12) 0.026(9) 0.000(8) 0.003(7)
Cu1 0.111(2) 0.0299(13) 0.090(2) 0.0047(13) -0.013(2) 0.0010(13)
C1 0.12(2) 0.050(14) 0.064(17) -0.014(12) -0.034(17) 0.025(14)
C2 0.26(4) 0.064(17) 0.058(17) -0.019(14) -0.08(2) 0.05(2)
C3 0.25(4) 0.029(12) 0.071(19) 0.006(12) -0.09(2) 0.005(17)
C4 0.14(2) 0.053(14) 0.047(14) -0.001(11) -0.018(16) 0.001(14)
C5 0.074(14) 0.040(12) 0.053(14) 0.009(10) -0.003(12) -0.005(9)
N1 0.064(11) 0.042(9) 0.079(14) -0.008(9) -0.009(11) 0.001(8)
C6 0.084(17) 0.031(10) 0.053(14) 0.005(9) -0.006(12) -0.003(10)
C7 0.14(2) 0.036(12) 0.056(16) 0.013(11) -0.017(15) -0.002(12)
C8 0.097(19) 0.10(2) 0.029(13) -0.010(12) 0.029(13) -0.021(15)
C9 0.077(17) 0.084(19) 0.071(18) 0.010(15) -0.010(15) 0.013(14)
C10 0.090(18) 0.073(17) 0.055(16) 0.014(13) 0.013(14) -0.005(13)
N2 0.087(14) 0.034(9) 0.069(14) 0.006(9) 0.008(11) 0.008(9)
C11 0.14(3) 0.09(2) 0.11(3) 0.05(2) -0.03(2) -0.012(19)
C12 0.15(3) 0.10(2) 0.09(2) 0.00(2) 0.00(2) 0.01(2)
C13 0.10(2) 0.12(3) 0.11(3) -0.06(2) -0.01(2) -0.02(2)
C14 0.074(17) 0.065(16) 0.13(3) -0.056(17) -0.043(17) 0.008(13)
C15 0.064(14) 0.030(11) 0.11(2) -0.012(12) -0.033(15) 0.001(9)
N3 0.081(15) 0.050(12) 0.13(2) 0.007(13) -0.008(15) -0.005(10)
C16 0.060(14) 0.060(15) 0.10(2) 0.028(15) -0.053(15) -0.003(11)
C17 0.09(2) 0.069(19) 0.14(3) 0.009(19) -0.05(2) -0.006(16)
C18 0.14(3) 0.052(17) 0.14(3) 0.036(19) -0.06(3) -0.005(17)
C19 0.071(17) 0.082(19) 0.10(2) 0.025(17) -0.025(16) 0.005(14)
C20 0.12(2) 0.09(2) 0.08(2) 0.032(17) 0.006(19) -0.004(17)
N4 0.073(13) 0.021(9) 0.15(2) -0.001(11) -0.010(14) 0.011(8)
Cu2 0.0772(19) 0.0470(15) 0.081(2) 0.0116(14) 0.0143(18) -0.0034(13)
C21 0.065(17) 0.078(18) 0.12(3) -0.003(17) 0.015(17) -0.003(13)
C22 0.10(2) 0.092(17) 0.16(3) -0.03(2) 0.05(2) 0.005(18)
C23 0.11(2) 0.107(19) 0.10(2) 0.036(18) 0.014(18) -0.023(15)
C24 0.092(19) 0.061(16) 0.13(3) -0.020(16) 0.034(19) -0.041(13)
C25 0.076(16) 0.032(11) 0.076(17) 0.003(11) 0.019(13) -0.014(10)
N5 0.051(10) 0.064(11) 0.045(11) -0.002(9) 0.012(8) 0.000(8)
C26 0.057(13) 0.039(11) 0.070(16) -0.003(10) 0.010(12) 0.008(10)
C27 0.052(14) 0.060(15) 0.11(2) -0.022(14) 0.013(14) 0.003(11)
C28 0.082(18) 0.049(14) 0.13(3) -0.004(15) -0.034(18) 0.004(13)
C29 0.065(16) 0.065(16) 0.11(2) -0.020(15) -0.033(16) 0.021(12)
C30 0.09(2) 0.079(18) 0.11(3) 0.000(16) 0.001(18) -0.006(15)
N6 0.046(10) 0.053(10) 0.063(12) 0.003(9) 0.010(9) 0.005(8)
C31 0.067(15) 0.042(12) 0.08(2) -0.004(11) 0.030(14) -0.007(10)
C32 0.15(3) 0.09(2) 0.11(3) -0.01(2) 0.01(2) 0.03(2)
C33 0.077(19) 0.072(18) 0.13(3) 0.022(18) 0.014(19) -0.036(14)
C34 0.069(17) 0.10(2) 0.08(2) 0.003(16) -0.004(15) -0.006(14)
C35 0.055(14) 0.045(12) 0.11(2) 0.023(14) 0.025(15) 0.014(10)
N7 0.068(12) 0.043(10) 0.068(13) 0.010(9) -0.002(10) 0.014(9)
C36 0.080(17) 0.057(14) 0.056(15) 0.020(12) 0.010(13) 0.025(12)
C37 0.11(2) 0.10(2) 0.08(2) 0.037(17) 0.034(19) 0.023(17)
C38 0.11(3) 0.13(3) 0.059(19) 0.025(19) 0.028(18) 0.033(17)
C39 0.14(3) 0.12(2) 0.043(16) -0.011(16) -0.003(18) 0.047(17)
C40 0.10(2) 0.083(19) 0.09(2) -0.040(17) -0.003(19) 0.017(15)
N8 0.077(14) 0.052(12) 0.109(19) -0.002(12) 0.020(13) 0.024(10)
Cu3 0.115(3) 0.090(2) 0.113(3) 0.002(2) -0.054(3) 0.050(2)
C41 0.116(11) 0.116(11) 0.116(11) 0.0001(10) -0.0002(10) 0.0000(10)
C42 0.181(16) 0.181(16) 0.181(16) 0.0001(10) 0.0000(10) -0.0001(10)
C43 0.143(13) 0.143(13) 0.143(13) 0.0001(10) -0.0002(10) 0.0000(10)
C44 0.145(13) 0.145(13) 0.145(13) 0.0001(10) -0.0001(10) 0.0000(10)
C45 0.11(2) 0.032(12) 0.25(4) 0.011(17) -0.15(3) 0.010(13)
N9 0.102(8) 0.102(8) 0.102(8) -0.0001(10) -0.0003(10) 0.0001(10)
C46 0.139(14) 0.139(14) 0.139(14) 0.0000(10) 0.0000(10) 0.0000(10)
C47 0.113(10) 0.114(10) 0.114(10) 0.0001(10) 0.0000(10) 0.0000(10)
C48 0.14(3) 0.15(3) 0.16(4) -0.01(3) 0.01(3) -0.04(3)
C49 0.164(16) 0.164(16) 0.164(16) 0.0000(10) 0.0000(10) 0.0000(10)
C50 0.176(17) 0.176(17) 0.176(17) 0.0000(10) 0.0001(10) 0.0000(10)
N10 0.13(2) 0.047(12) 0.18(3) 0.003(15) -0.06(2) 0.029(12)
C51 0.122(11) 0.122(11) 0.122(11) 0.0000(10) -0.0001(10) 0.0000(10)
C52 0.17(3) 0.053(17) 0.16(3) 0.027(19) -0.05(3) -0.017(18)
C53 0.14(3) 0.12(3) 0.12(3) 0.03(2) -0.04(3) -0.01(2)
C54 0.11(2) 0.060(16) 0.10(2) 0.014(15) -0.025(19) 0.034(15)
C55 0.11(2) 0.040(12) 0.072(18) -0.021(12) -0.054(16) 0.034(13)
N11 0.114(19) 0.087(15) 0.081(17) -0.004(12) -0.040(15) 0.035(14)
C56 0.13(2) 0.066(16) 0.064(17) 0.001(13) -0.080(17) 0.017(16)
C57 0.09(2) 0.09(2) 0.13(3) -0.002(17) -0.07(2) 0.015(14)
C58 0.12(3) 0.10(2) 0.13(3) -0.01(2) -0.02(2) 0.017(17)
C59 0.17(3) 0.050(16) 0.13(3) -0.023(16) -0.05(3) 0.051(18)
C60 0.15(3) 0.071(18) 0.07(2) 0.003(15) -0.05(2) 0.024(19)
N12 0.103(17) 0.063(13) 0.108(19) 0.001(13) -0.042(15) 0.031(12)
Cu4 0.0604(18) 0.092(2) 0.090(2) 0.0218(19) 0.0094(18) -0.0368(16)
C71 0.12(3) 0.24(4) 0.12(3) 0.05(3) -0.08(2) -0.13(3)
C72 0.12(3) 0.23(4) 0.08(2) 0.05(3) -0.01(2) -0.08(3)
C73 0.18(4) 0.20(4) 0.11(3) 0.08(3) -0.01(3) -0.12(3)
C74 0.10(2) 0.11(2) 0.10(2) 0.03(2) 0.02(2) -0.078(18)
C75 0.045(13) 0.11(2) 0.081(19) -0.041(16) 0.018(13) -0.039(13)
N15 0.056(12) 0.108(16) 0.057(13) -0.001(11) 0.012(10) -0.038(11)
C76 0.070(17) 0.11(2) 0.063(17) 0.006(15) 0.000(14) -0.030(15)
C77 0.070(17) 0.090(19) 0.10(2) 0.028(16) -0.007(16) -0.033(14)
C78 0.067(18) 0.18(3) 0.09(2) 0.02(2) -0.002(17) -0.05(2)
C79 0.10(2) 0.17(3) 0.11(3) 0.06(2) -0.05(2) -0.05(2)
C80 0.09(2) 0.14(3) 0.062(19) 0.033(18) 0.033(17) -0.009(19)
N16 0.058(13) 0.108(17) 0.083(17) 0.005(13) 0.009(12) -0.011(12)
C81 0.10(2) 0.09(2) 0.061(18) 0.010(14) 0.033(15) -0.020(16)
C82 0.052(16) 0.10(2) 0.10(2) 0.010(17) -0.017(15) 0.026(14)
C83 0.057(17) 0.13(3) 0.11(3) 0.03(2) 0.004(17) -0.011(16)
C84 0.045(13) 0.101(19) 0.058(15) 0.040(14) -0.005(11) -0.018(12)
C85 0.050(13) 0.058(13) 0.061(15) 0.013(11) 0.022(11) 0.010(10)
N17 0.050(11) 0.066(12) 0.067(13) 0.023(10) 0.010(10) -0.008(9)
C86 0.052(13) 0.050(12) 0.068(16) 0.015(11) -0.005(11) 0.007(10)
C87 0.12(2) 0.062(16) 0.065(17) 0.030(12) 0.002(16) 0.002(14)
C88 0.12(2) 0.11(2) 0.09(2) 0.043(17) 0.010(19) -0.004(17)
C89 0.125(19) 0.087(18) 0.039(14) 0.004(12) -0.001(15) 0.005(16)
C90 0.049(14) 0.085(18) 0.12(2) 0.000(14) -0.001(15) -0.010(13)
N18 0.052(12) 0.088(14) 0.074(15) 0.014(11) 0.003(11) 0.000(10)
Cu5 0.182(5) 0.098(3) 0.190(5) -0.048(3) 0.138(4) -0.003(3)
C91 0.09(3) 0.14(4) 0.22(5) 0.04(3) -0.06(3) 0.02(2)
C92 0.22(5) 0.15(4) 0.19(6) -0.08(4) -0.09(4) 0.04(4)
C93 0.25(5) 0.26(6) 0.11(3) -0.13(4) -0.04(4) 0.13(5)
C94 0.21(4) 0.14(3) 0.06(2) -0.035(19) -0.02(2) 0.13(3)
C95 0.081(19) 0.10(2) 0.051(15) -0.007(14) 0.000(14) 0.059(16)
N19 0.090(17) 0.081(15) 0.11(2) -0.010(14) 0.021(16) 0.032(13)
C96 0.052(15) 0.092(19) 0.09(2) 0.042(16) 0.013(15) 0.007(13)
C97 0.09(2) 0.13(3) 0.12(3) 0.01(2) 0.03(2) 0.03(2)
C98 0.11(3) 0.28(6) 0.15(4) 0.03(4) -0.07(3) -0.11(4)
C99 0.20(5) 0.21(5) 0.11(3) 0.02(3) -0.09(4) -0.08(4)
C100 0.20(5) 0.26(6) 0.11(4) -0.05(3) 0.01(3) -0.10(4)
N20 0.15(2) 0.12(2) 0.045(13) -0.014(12) 0.034(14) -0.064(17)
C101 0.27(5) 0.07(2) 0.17(4) 0.02(2) 0.11(4) 0.02(3)
C102 0.17(3) 0.09(2) 0.07(2) 0.000(17) 0.02(2) -0.01(2)
C103 0.16(3) 0.071(19) 0.10(2) -0.005(17) 0.03(2) 0.037(19)
C104 0.11(2) 0.081(19) 0.11(3) -0.003(18) 0.033(19) 0.031(17)
C105 0.070(16) 0.057(15) 0.10(2) 0.006(14) 0.012(15) 0.007(12)
N21 0.18(3) 0.11(2) 0.09(2) 0.010(15) 0.08(2) 0.051(19)
C106 0.028(11) 0.097(19) 0.078(18) -0.012(15) 0.002(11) -0.018(11)
C107 0.058(15) 0.075(16) 0.09(2) 0.009(14) -0.013(14) 0.000(12)
C108 0.068(16) 0.09(2) 0.09(2) -0.011(17) -0.001(15) -0.004(14)
C109 0.10(2) 0.053(16) 0.16(4) -0.001(18) 0.00(2) 0.020(15)
C110 0.10(3) 0.058(19) 0.22(5) 0.00(2) 0.03(3) -0.010(17)
N22 0.066(14) 0.090(16) 0.13(2) -0.042(15) 0.028(14) 0.032(12)

loop_
_atom_type_symbol
_atom_type_description
_atom_type_scat_dispersion_real
_atom_type_scat_dispersion_imag
_atom_type_scat_source
C C 0.0033 0.0016 'International Tables Vol C Tables 4.2.6.8 and 6.1.1.4'
H H 0.0000 0.0000 'International Tables Vol C Tables 4.2.6.8 and 6.1.1.4'
Cu Cu 0.3201 1.2651 'International Tables Vol C Tables 4.2.6.8 and 6.1.1.4'
N N 0.0061 0.0033 'International Tables Vol C Tables 4.2.6.8 and 6.1.1.4'
O O 0.0106 0.0060 'International Tables Vol C Tables 4.2.6.8 and 6.1.1.4'
B B 0.0013 0.0007 'International Tables Vol C Tables 4.2.6.8 and 6.1.1.4'
W W -0.8490 6.8722 'International Tables Vol C Tables 4.2.6.8 and 6.1.1.4'

loop_
_geom_angle_atom_site_label_1
_geom_angle_atom_site_label_2
_geom_angle_atom_site_label_3
_geom_angle
O26 W1 O25 100.0(6)
O26 W1 O27 101.0(6)
O25 W1 O27 86.2(6)
O26 W1 O18 98.8(6)
O25 W1 O18 91.3(6)
O27 W1 O18 160.2(5)
O26 W1 O20 98.7(6)
O25 W1 O20 161.0(6)
O27 W1 O20 87.1(5)
O18 W1 O20 89.0(5)
O26 W1 O21 172.4(6)
O25 W1 O21 85.6(5)
O27 W1 O21 84.4(5)
O18 W1 O21 75.8(4)
O20 W1 O21 75.9(4)
O38 W2 O9 101.7(6)
O38 W2 O20 98.1(6)
O9 W2 O20 94.3(5)
O38 W2 O13 101.1(6)
O9 W2 O13 85.6(5)
O20 W2 O13 160.4(5)
O38 W2 O15 97.4(6)
O9 W2 O15 160.1(5)
O20 W2 O15 88.4(5)
O13 W2 O15 85.4(5)
O38 W2 O21 170.1(6)
O9 W2 O21 87.2(4)
O20 W2 O21 76.8(5)
O13 W2 O21 83.7(5)
O15 W2 O21 74.1(4)
O22 W3 O2 101.0(6)
O22 W3 O19 99.2(6)
O2 W3 O19 91.8(6)
O22 W3 O1 99.4(6)
O2 W3 O1 85.7(6)
O19 W3 O1 161.4(5)
O22 W3 O23 97.6(6)
O2 W3 O23 160.8(5)
O19 W3 O23 90.2(6)
O1 W3 O23 86.3(6)
O22 W3 O3 171.7(5)
O2 W3 O3 86.4(5)
O19 W3 O3 76.6(5)
O1 W3 O3 84.8(5)
O23 W3 O3 75.5(4)
O30 W4 O11 99.3(7)
O30 W4 O16 100.6(7)
O11 W4 O16 92.4(6)
O30 W4 O2 100.3(7)
O11 W4 O2 160.2(5)
O16 W4 O2 87.0(6)
O30 W4 O36 98.1(8)
O11 W4 O36 86.6(6)
O16 W4 O36 161.3(5)
O2 W4 O36 87.7(6)
O30 W4 O6 171.8(6)
O11 W4 O6 74.7(5)
O16 W4 O6 85.5(4)
O2 W4 O6 85.4(5)
O36 W4 O6 76.2(5)
O24 W5 O4 99.7(7)
O24 W5 O36 98.9(7)
O4 W5 O36 92.5(6)
O24 W5 O28 101.2(7)
O4 W5 O28 87.0(6)
O36 W5 O28 159.7(6)
O24 W5 O32 99.4(7)
O4 W5 O32 160.5(6)
O36 W5 O32 88.4(6)
O28 W5 O32 85.5(6)
O24 W5 O6 171.3(6)
O4 W5 O6 87.4(5)
O36 W5 O6 75.6(5)
O28 W5 O6 84.2(5)
O32 W5 O6 74.0(5)
O39 W6 O37 99.1(6)
O39 W6 O27 100.5(6)
O37 W6 O27 94.6(6)
O39 W6 O5 100.7(6)
O37 W6 O5 159.9(6)
O27 W6 O5 85.5(6)
O39 W6 O7 98.9(6)
O37 W6 O7 87.1(6)
O27 W6 O7 160.0(5)
O5 W6 O7 86.2(7)
O39 W6 O10 171.0(6)
O37 W6 O10 75.9(5)
O27 W6 O10 87.4(5)
O5 W6 O10 84.0(5)
O7 W6 O10 73.7(5)
O17 W7 O15 97.8(6)
O17 W7 O1 101.3(6)
O15 W7 O1 92.3(5)
O17 W7 O16 101.6(6)
O15 W7 O16 160.4(5)
O1 W7 O16 86.3(6)
O17 W7 O18 97.3(6)
O15 W7 O18 88.8(6)
O1 W7 O18 161.1(5)
O16 W7 O18 86.4(6)
O17 W7 O21 170.5(6)
O15 W7 O21 75.9(4)
O1 W7 O21 86.3(4)
O16 W7 O21 84.5(4)
O18 W7 O21 75.7(4)
O14 W8 O12 99.2(6)
O14 W8 O8 99.2(7)
O12 W8 O8 91.7(6)
O14 W8 O4 100.3(7)
O12 W8 O4 87.0(6)
O8 W8 O4 160.4(6)
O14 W8 O19 98.8(6)
O12 W8 O19 161.6(6)
O8 W8 O19 89.2(6)
O4 W8 O19 86.0(6)
O14 W8 O3 171.9(6)
O12 W8 O3 87.2(5)
O8 W8 O3 75.5(5)
O4 W8 O3 84.9(5)
O19 W8 O3 75.3(5)
O33 W9 O35 100.5(7)
O33 W9 O31 98.2(7)
O35 W9 O31 90.2(6)
O33 W9 O9 102.0(7)
O35 W9 O9 87.3(5)
O31 W9 O9 159.8(5)
O33 W9 O37 99.6(7)
O35 W9 O37 159.9(5)
O31 W9 O37 87.3(6)
O9 W9 O37 88.2(5)
O33 W9 O10 170.7(7)
O35 W9 O10 86.0(4)
O31 W9 O10 75.0(5)
O9 W9 O10 84.8(4)
O37 W9 O10 74.0(5)
O34 W10 O5 101.3(6)
O34 W10 O32 99.4(7)
O5 W10 O32 91.4(6)
O34 W10 O25 98.7(7)
O5 W10 O25 86.5(6)
O32 W10 O25 161.7(6)
O34 W10 O11 98.4(6)
O5 W10 O11 160.1(5)
O32 W10 O11 87.3(6)
O25 W10 O11 88.5(6)
O34 W10 O6 171.7(6)
O5 W10 O6 86.2(5)
O32 W10 O6 76.6(5)
O25 W10 O6 85.1(5)
O11 W10 O6 74.2(5)
O29 W11 O28 102.3(7)
O29 W11 O7 100.8(7)
O28 W11 O7 92.7(7)
O29 W11 O12 96.8(7)
O28 W11 O12 87.0(6)
O7 W11 O12 162.0(6)
O29 W11 O31 94.4(7)
O28 W11 O31 162.8(5)
O7 W11 O31 88.4(6)
O12 W11 O31 86.7(6)
O29 W11 O10 170.0(6)
O28 W11 O10 87.2(5)
O7 W11 O10 75.3(5)
O12 W11 O10 86.7(5)
O31 W11 O10 76.4(4)
O40 W12 O13 100.4(7)
O40 W12 O23 97.4(6)
O13 W12 O23 91.3(6)
O40 W12 O35 100.9(6)
O13 W12 O35 87.9(6)
O23 W12 O35 161.5(5)
O40 W12 O8 99.2(7)
O13 W12 O8 160.3(6)
O23 W12 O8 88.6(6)
O35 W12 O8 86.0(6)
O40 W12 O3 171.0(6)
O13 W12 O3 86.0(5)
O23 W12 O3 76.0(4)
O35 W12 O3 85.4(4)
O8 W12 O3 74.8(5)
O6 B1 O21 108.0(11)
O6 B1 O3 110.6(12)
O21 B1 O3 110.5(11)
O6 B1 O10 109.1(10)
O21 B1 O10 109.4(11)
O3 B1 O10 109.2(10)
B1 O3 W12 125.5(8)
B1 O3 W3 125.9(8)
W12 O3 W3 89.1(4)
B1 O3 W8 126.5(9)
W12 O3 W8 89.0(4)
W3 O3 W8 88.8(4)
B1 O6 W10 127.5(8)
B1 O6 W4 125.9(8)
W10 O6 W4 89.7(4)
B1 O6 W5 124.4(8)
W10 O6 W5 89.3(4)
W4 O6 W5 88.1(4)
B1 O10 W11 126.0(9)
B1 O10 W6 125.4(8)
W11 O10 W6 90.1(4)
B1 O10 W9 125.2(8)
W11 O10 W9 89.9(4)
W6 O10 W9 88.9(4)
B1 O21 W7 125.8(8)
B1 O21 W2 125.9(8)
W7 O21 W2 89.0(4)
B1 O21 W1 127.2(8)
W7 O21 W1 88.6(4)
W2 O21 W1 88.0(4)
W7 O1 W3 149.2(7)
W3 O2 W4 149.2(8)
W5 O4 W8 148.1(8)
W10 O5 W6 148.9(7)
W11 O7 W6 120.9(7)
W8 O8 W12 120.6(7)
W2 O9 W9 150.3(7)
W4 O11 W10 121.4(7)
W8 O12 W11 146.2(8)
W12 O13 W2 148.9(8)
W7 O15 W2 120.9(6)
W4 O16 W7 148.1(7)
W1 O18 W7 119.7(6)
W3 O19 W8 119.2(7)
W2 O20 W1 119.3(7)
W12 O23 W3 119.2(6)
W1 O25 W10 148.3(8)
W6 O27 W1 149.9(7)
W11 O28 W5 148.4(8)
W9 O31 W11 118.7(6)
W10 O32 W5 119.9(7)
W9 O35 W12 146.5(7)
W5 O36 W4 120.1(7)
W6 O37 W9 121.2(6)
N2 Cu1 N1 82.7(5)
N2 Cu1 N3 147.4(6)
N1 Cu1 N3 107.8(7)
N2 Cu1 N4 107.5(6)
N1 Cu1 N4 140.3(6)
N3 Cu1 N4 84.3(7)
C2 C1 N1 120.0
C1 C2 C3 120.0
C2 C3 C4 120.0
C3 C4 C5 120.0
N1 C5 C4 120.0
N1 C5 C6 117.7(10)
C4 C5 C6 122.1(10)
C5 N1 C1 120.0
C5 N1 Cu1 111.0(7)
C1 N1 Cu1 128.0(7)
C7 C6 N2 120.0
C7 C6 C5 124.6(10)
N2 C6 C5 115.4(10)
C8 C7 C6 120.0
C7 C8 C9 120.0
C10 C9 C8 120.0
C9 C10 N2 120.0
C10 N2 C6 120.0
C10 N2 Cu1 126.7(7)
C6 N2 Cu1 112.3(7)
C12 C11 N3 120.0
C11 C12 C13 120.0
C14 C13 C12 120.0
C13 C14 C15 120.0
N3 C15 C14 120.0
N3 C15 C16 117.2(12)
C14 C15 C16 122.8(12)
C15 N3 C11 120.0
C15 N3 Cu1 110.4(10)
C11 N3 Cu1 128.5(11)
C17 C16 N4 120.0
C17 C16 C15 123.7(12)
N4 C16 C15 116.2(12)
C18 C17 C16 120.0
C17 C18 C19 120.0
C20 C19 C18 120.0
C19 C20 N4 120.0
C20 N4 C16 120.0
C20 N4 Cu1 128.1(9)
C16 N4 Cu1 110.9(9)
N7 Cu2 N5 130.4(6)
N7 Cu2 N6 126.2(5)
N5 Cu2 N6 80.6(5)
N7 Cu2 N8 80.2(6)
N5 Cu2 N8 130.3(6)
N6 Cu2 N8 114.6(6)
C22 C21 N5 120.0
C21 C22 C23 120.0
C24 C23 C22 120.0
C23 C24 C25 120.0
C26 C25 N5 117.2(11)
C26 C25 C24 122.7(11)
N5 C25 C24 120.0
C25 N5 C21 120.0
C25 N5 Cu2 112.7(8)
C21 N5 Cu2 127.2(8)
C25 C26 C27 123.3(10)
C25 C26 N6 116.7(10)
C27 C26 N6 120.0
C26 C27 C28 120.0
C29 C28 C27 120.0
C30 C29 C28 120.0
C29 C30 N6 120.0
C30 N6 C26 120.0
C30 N6 Cu2 127.5(7)
C26 N6 Cu2 112.5(7)
C32 C31 N7 120.0
C33 C32 C31 120.0
C34 C33 C32 120.0
C33 C34 C35 120.0
C36 C35 C34 121.0(13)
C36 C35 N7 118.7(12)
C34 C35 N7 120.0
C35 N7 C31 120.0
C35 N7 Cu2 113.5(9)
C31 N7 Cu2 126.3(9)
C35 C36 C37 126.4(14)
C35 C36 N8 113.6(14)
C37 C36 N8 120.0
C36 C37 C38 120.0
C37 C38 C39 120.0
C40 C39 C38 120.0
C39 C40 N8 120.0
C40 N8 C36 120.0
C40 N8 Cu2 126.6(10)
C36 N8 Cu2 113.1(10)
N9 Cu3 N11 135.6(7)
N9 Cu3 N12 101.8(7)
N11 Cu3 N12 84.3(7)
N9 Cu3 N10 84.8(9)
N11 Cu3 N10 110.1(8)
N12 Cu3 N10 152.0(7)
C42 C41 N9 120.0
C41 C42 C43 120.0
C44 C43 C42 120.0
C43 C44 C45 120.0
N9 C45 C44 120.0
N9 C45 C46 115.3(15)
C44 C45 C46 124.7(15)
C45 N9 C41 120.0
C45 N9 Cu3 112.5(10)
C41 N9 Cu3 127.4(10)
C47 C46 N10 120.0
C47 C46 C45 125.1(19)
N10 C46 C45 114.8(18)
C46 C47 C48 120.0
C49 C48 C47 120.0
C50 C49 C48 120.0
N10 C50 C49 120.0
C50 N10 C46 120.0
C50 N10 Cu3 127.1(16)
C46 N10 Cu3 111.9(16)
C52 C51 N11 120.0
C53 C52 C51 120.0
C52 C53 C54 120.0
C55 C54 C53 120.0
N11 C55 C54 120.0
N11 C55 C56 119.0(12)
C54 C55 C56 121.0(12)
C55 N11 C51 120.0
C55 N11 Cu3 108.9(10)
C51 N11 Cu3 131.0(10)
C57 C56 N12 120.0
C57 C56 C55 124.2(13)
N12 C56 C55 115.8(13)
C56 C57 C58 120.0
C59 C58 C57 120.0
C60 C59 C58 120.0
N12 C60 C59 120.0
C60 N12 C56 120.0
C60 N12 Cu3 127.3(10)
C56 N12 Cu3 109.4(10)
N15 Cu4 N18 146.1(7)
N15 Cu4 N16 80.9(6)
N18 Cu4 N16 113.7(7)
N15 Cu4 N17 108.0(6)
N18 Cu4 N17 80.3(5)
N16 Cu4 N17 140.9(6)
C72 C71 N15 120.0
C71 C72 C73 120.0
C74 C73 C72 120.0
C73 C74 C75 120.0
N15 C75 C74 120.0
N15 C75 C76 114.5(13)
C74 C75 C76 125.3(13)
C75 N15 C71 120.0
C75 N15 Cu4 113.1(9)
C71 N15 Cu4 125.3(9)
C77 C76 N16 120.0
C77 C76 C75 122.8(13)
N16 C76 C75 117.0(13)
C78 C77 C76 120.0
C77 C78 C79 120.0
C80 C79 C78 120.0
C79 C80 N16 120.0
C80 N16 C76 120.0
C80 N16 Cu4 128.0(10)
C76 N16 Cu4 111.7(10)
C82 C81 N17 120.0
C81 C82 C83 120.0
C82 C83 C84 120.0
C85 C84 C83 120.0
N17 C85 C84 120.0
N17 C85 C86 119.4(10)
C84 C85 C86 120.2(10)
C85 N17 C81 120.0
C85 N17 Cu4 110.7(8)
C81 N17 Cu4 128.6(8)
C87 C86 N18 120.0
C87 C86 C85 125.3(11)
N18 C86 C85 114.5(11)
C86 C87 C88 120.0
C89 C88 C87 120.0
C90 C89 C88 120.0
C89 C90 N18 120.0
C90 N18 C86 120.0
C90 N18 Cu4 124.8(8)
C86 N18 Cu4 114.9(8)
N20 Cu5 N22 135.4(9)
N20 Cu5 N21 109.2(9)
N22 Cu5 N21 82.8(7)
N20 Cu5 N19 84.8(8)
N22 Cu5 N19 125.4(8)
N21 Cu5 N19 122.8(8)
C92 C91 N19 120.0
C91 C92 C93 120.0
C92 C93 C94 120.0
C95 C94 C93 120.0
C94 C95 N19 120.0
C94 C95 C96 121.9(14)
N19 C95 C96 118.1(14)
C95 N19 C91 120.0
C95 N19 Cu5 107.3(10)
C91 N19 Cu5 130.7(11)
C97 C96 N20 120.0
C97 C96 C95 128.2(15)
N20 C96 C95 111.8(15)
C96 C97 C98 120.0
C97 C98 C99 120.0
C98 C99 C100 120.0
C99 C100 N20 120.0
C100 N20 C96 120.0
C100 N20 Cu5 123.8(13)
C96 N20 Cu5 116.0(13)
C102 C101 N21 120.0
C103 C102 C101 120.0
C102 C103 C104 120.0
C103 C104 C105 120.0
C106 C105 N21 114.4(14)
C106 C105 C104 125.4(14)
N21 C105 C104 120.0
C105 N21 C101 120.0
C105 N21 Cu5 112.2(11)
C101 N21 Cu5 126.5(11)
C105 C106 C107 124.8(13)
C105 C106 N22 115.1(13)
C107 C106 N22 120.0
C106 C107 C108 120.0
C109 C108 C107 120.0
C110 C109 C108 120.0
C109 C110 N22 120.0
C110 N22 C106 120.0
C110 N22 Cu5 127.2(10)
C106 N22 Cu5 112.7(10)

loop_
_geom_bond_atom_site_label_1
_geom_bond_atom_site_label_2
_geom_bond_distance
W1 O26 1.712(12)
W1 O25 1.851(13)
W1 O27 1.885(13)
W1 O18 1.900(12)
W1 O20 1.926(12)
W1 O21 2.380(11)
W2 O38 1.665(13)
W2 O9 1.829(12)
W2 O20 1.896(12)
W2 O13 1.908(13)
W2 O15 1.953(12)
W2 O21 2.368(10)
W3 O22 1.712(11)
W3 O2 1.864(12)
W3 O19 1.881(14)
W3 O1 1.904(13)
W3 O23 1.930(12)
W3 O3 2.354(10)
W4 O30 1.706(13)
W4 O11 1.854(13)
W4 O16 1.878(13)
W4 O2 1.891(13)
W4 O36 1.915(14)
W4 O6 2.364(10)
W5 O24 1.697(15)
W5 O4 1.857(13)
W5 O36 1.903(13)
W5 O28 1.910(13)
W5 O32 1.947(15)
W5 O6 2.398(11)
W6 O39 1.718(12)
W6 O37 1.865(14)
W6 O27 1.880(14)
W6 O5 1.902(13)
W6 O7 1.915(14)
W6 O10 2.361(11)
W7 O17 1.711(14)
W7 O15 1.858(12)
W7 O1 1.879(13)
W7 O16 1.899(13)
W7 O18 1.932(12)
W7 O21 2.363(11)
W8 O14 1.689(14)
W8 O12 1.874(14)
W8 O8 1.876(14)
W8 O4 1.923(13)
W8 O19 1.943(12)
W8 O3 2.363(11)
W9 O33 1.670(13)
W9 O35 1.861(12)
W9 O31 1.921(14)
W9 O9 1.927(13)
W9 O37 1.948(14)
W9 O10 2.381(10)
W10 O34 1.709(14)
W10 O5 1.874(13)
W10 O32 1.892(17)
W10 O25 1.919(15)
W10 O11 1.939(12)
W10 O6 2.328(10)
W11 O29 1.680(15)
W11 O28 1.860(15)
W11 O7 1.888(14)
W11 O12 1.928(15)
W11 O31 1.934(15)
W11 O10 2.314(12)
W12 O40 1.674(13)
W12 O13 1.882(14)
W12 O23 1.898(12)
W12 O35 1.926(12)
W12 O8 1.931(14)
W12 O3 2.353(11)
B1 O6 1.502(17)
B1 O21 1.508(19)
B1 O3 1.508(18)
B1 O10 1.538(17)
Cu1 N2 2.007(11)
Cu1 N1 2.014(10)
Cu1 N3 2.049(15)
Cu1 N4 2.051(12)
C1 C2 1.3900
C1 N1 1.3900
C2 C3 1.3900
C3 C4 1.3900
C4 C5 1.3900
C5 N1 1.3900
C5 C6 1.406(14)
C6 C7 1.3900
C6 N2 1.3900
C7 C8 1.3900
C8 C9 1.3900
C9 C10 1.3900
C10 N2 1.3900
C11 C12 1.3900
C11 N3 1.3900
C12 C13 1.3900
C13 C14 1.3900
C14 C15 1.3900
C15 N3 1.3900
C15 C16 1.49(2)
C16 C17 1.3900
C16 N4 1.3900
C17 C18 1.3900
C18 C19 1.3900
C19 C20 1.3900
C20 N4 1.3900
Cu2 N7 1.957(11)
Cu2 N5 2.000(11)
Cu2 N6 2.018(9)
Cu2 N8 2.055(12)
C21 C22 1.3900
C21 N5 1.3900
C22 C23 1.3900
C23 C24 1.3900
C24 C25 1.3900
C25 C26 1.337(14)
C25 N5 1.3900
C26 C27 1.3900
C26 N6 1.3900
C27 C28 1.3900
C28 C29 1.3900
C29 C30 1.3900
C30 N6 1.3900
C31 C32 1.3900
C31 N7 1.3900
C32 C33 1.3900
C33 C34 1.3900
C34 C35 1.3900
C35 C36 1.352(17)
C35 N7 1.3900
C36 C37 1.3900
C36 N8 1.3900
C37 C38 1.3900
C38 C39 1.3900
C39 C40 1.3900
C40 N8 1.3900
Cu3 N9 2.034(3)
Cu3 N11 2.043(13)
Cu3 N12 2.054(15)
Cu3 N10 2.059(18)
C41 C42 1.3900
C41 N9 1.3900
C42 C43 1.3900
C43 C44 1.3900
C44 C45 1.3900
C45 N9 1.3900
C45 C46 1.58(2)
C46 C47 1.3900
C46 N10 1.3900
C47 C48 1.3900
C48 C49 1.3900
C49 C50 1.3900
C50 N10 1.3900
C51 C52 1.3900
C51 N11 1.3900
C52 C53 1.3900
C53 C54 1.3900
C54 C55 1.3900
C55 N11 1.3900
C55 C56 1.46(2)
C56 C57 1.3900
C56 N12 1.3900
C57 C58 1.3900
C58 C59 1.3900
C59 C60 1.3900
C60 N12 1.3900
Cu4 N15 2.038(3)
Cu4 N18 2.043(10)
Cu4 N16 2.071(12)
Cu4 N17 2.092(10)
C71 C72 1.3900
C71 N15 1.3900
C72 C73 1.3900
C73 C74 1.3900
C74 C75 1.3900
C75 N15 1.3900
C75 C76 1.441(17)
C76 C77 1.3900
C76 N16 1.3900
C77 C78 1.3900
C78 C79 1.3900
C79 C80 1.3900
C80 N16 1.3900
C81 C82 1.3900
C81 N17 1.3900
C82 C83 1.3900
C83 C84 1.3900
C84 C85 1.3900
C85 N17 1.3900
C85 C86 1.407(14)
C86 C87 1.3900
C86 N18 1.3900
C87 C88 1.3900
C88 C89 1.3900
C89 C90 1.3900
C90 N18 1.3900
Cu5 N20 1.876(16)
Cu5 N22 1.902(15)
Cu5 N21 1.909(14)
Cu5 N19 2.026(3)
C91 C92 1.3900
C91 N19 1.3900
C92 C93 1.3900
C93 C94 1.3900
C94 C95 1.3900
C95 N19 1.3900
C95 C96 1.46(2)
C96 C97 1.3900
C96 N20 1.3900
C97 C98 1.3900
C98 C99 1.3900
C99 C100 1.3900
C100 N20 1.3900
C101 C102 1.3900
C101 N21 1.3900
C102 C103 1.3900
C103 C104 1.3900
C104 C105 1.3900
C105 C106 1.350(17)
C105 N21 1.3900
C106 C107 1.3900
C106 N22 1.3900
C107 C108 1.3900
C108 C109 1.3900
C109 C110 1.3900
C110 N22 1.3900
